data_1519959
loop_
_publ_author_name
'Callear, Samantha K.'
'Hursthouse, Michael B.'

_publ_section_title
;
 D-Tartaric Acid - C4H4O4
;
_journal_name_full 'Crystal Structure Report Archive'
_journal_page_first 553
_journal_year 2008
_chemical_formula_sum 'C4 H6 O6'
_chemical_formula_weight 150.09
_chemical_name_systematic
;
D-Tartaric Acid
;
_space_group_IT_number 19
_symmetry_cell_setting orthorhombic
_symmetry_space_group_name_Hall 'P 2ac 2ab'
_symmetry_space_group_name_H-M 'P 21 21 21'
_atom_sites_solution_hydrogens geom
_atom_sites_solution_primary direct
_atom_sites_solution_secondary difmap
_cell_angle_alpha 90.00
_cell_angle_beta 90.00
_cell_angle_gamma 90.00
_cell_formula_units_Z 4
_cell_length_a 5.0003(3)
_cell_length_b 5.9383(2)
_cell_length_c 19.9866(10)
_cell_measurement_reflns_used 1435
_cell_measurement_temperature 120(2)
_cell_measurement_theta_max 27.48
_cell_measurement_theta_min 2.91
_cell_volume 593.47(5)
_computing_cell_refinement 'DENZO (Otwinowski & Minor, 1997) & COLLECT (Hooft, R.W.W., 1998)'
_computing_data_collection 'COLLECT (Hooft, R.W.W., 1998)'
_computing_data_reduction 'DENZO (Otwinowski & Minor, 1997) & COLLECT (Hooft, R.W.W., 1998)'
_computing_structure_refinement 'SHELXL-97 (Sheldrick, 1997)'
_diffrn_ambient_temperature 120(2)
_diffrn_detector_area_resol_mean 9.091
_diffrn_measured_fraction_theta_full 0.998
_diffrn_measured_fraction_theta_max 0.998
_diffrn_measurement_device_type 'Bruker-Nonius 95mm CCD camera on \k-goniostat'
_diffrn_measurement_method '\f & \w scans'
_diffrn_radiation_monochromator '10cm confocal mirrors'
_diffrn_radiation_source 'Bruker-Nonius FR591 rotating anode'
_diffrn_radiation_type MoK\a
_diffrn_radiation_wavelength 0.71073
_diffrn_reflns_av_R_equivalents 0.0773
_diffrn_reflns_av_sigmaI/netI 0.0426
_diffrn_reflns_limit_h_max 6
_diffrn_reflns_limit_h_min -6
_diffrn_reflns_limit_k_max 7
_diffrn_reflns_limit_k_min -7
_diffrn_reflns_limit_l_max 25
_diffrn_reflns_limit_l_min -25
_diffrn_reflns_number 6315
_diffrn_reflns_theta_full 27.47
_diffrn_reflns_theta_max 27.47
_diffrn_reflns_theta_min 3.58
_exptl_absorpt_coefficient_mu 0.165
_exptl_absorpt_correction_T_max 0.9902
_exptl_absorpt_correction_T_min 0.9805
_exptl_absorpt_correction_type multi-scan
_exptl_absorpt_process_details 'SADABS V2.10 (Sheldrick, G.M., 2003)'
_exptl_crystal_colour colourless
_exptl_crystal_density_diffrn 1.680
_exptl_crystal_density_method 'not measured'
_exptl_crystal_description block
_exptl_crystal_F_000 312
_exptl_crystal_size_max 0.12
_exptl_crystal_size_mid 0.08
_exptl_crystal_size_min 0.06
_refine_diff_density_max 0.246
_refine_diff_density_min -0.265
_refine_diff_density_rms 0.064
_refine_ls_abs_structure_details 'Flack H D (1983), Acta Cryst. A39, 876-881'
_refine_ls_abs_structure_Flack 10(10)
_refine_ls_extinction_method none
_refine_ls_goodness_of_fit_ref 1.087
_refine_ls_hydrogen_treatment constr
_refine_ls_matrix_type full
_refine_ls_number_parameters 95
_refine_ls_number_reflns 832
_refine_ls_number_restraints 0
_refine_ls_restrained_S_all 1.087
_refine_ls_R_factor_all 0.0504
_refine_ls_R_factor_gt 0.0406
_refine_ls_shift/su_max 0.000
_refine_ls_shift/su_mean 0.000
_refine_ls_structure_factor_coef Fsqd
_refine_ls_weighting_details 'calc w=1/[\s^2^(Fo^2^)+(0.0087P)^2^+0.6849P] where P=(Fo^2^+2Fc^2^)/3'
_refine_ls_weighting_scheme calc
_refine_ls_wR_factor_gt 0.0817
_refine_ls_wR_factor_ref 0.0873
_reflns_number_gt 730
_reflns_number_total 832
_reflns_threshold_expression >2sigma(I)
_cod_data_source_file eCrystal-553.cif
_cod_data_source_block 06skc0077p212121
_cod_depositor_comments
;
Citation :
Callear, Samantha K. and Hursthouse, Michael B. (2008) 
University of Southampton, Crystal Structure Report Archive. 
(doi:10.5258/ecrystals/553)

More at:
http://ecrystals.chem.soton.ac.uk/553/

The following automatic conversions were performed:

'_symmetry_cell_setting' value 'Orthorhombic' changed to
'orthorhombic' according to the built-in table from CIF Core
dictionary named 'cif_core.dic' version 2.4.1 from 2010-06-29.

Automatic conversion script
Id: cif_fix_values 3392 2015-05-12 13:50:21Z andrius 
;
_cod_original_sg_symbol_H-M P212121
_cod_database_code 1519959

loop_
_symmetry_equiv_pos_as_xyz
'x, y, z'
'-x+1/2, -y, z+1/2'
'-x, y+1/2, -z+1/2'
'x+1/2, -y+1/2, -z'

loop_
_atom_site_label
_atom_site_type_symbol
_atom_site_fract_x
_atom_site_fract_y
_atom_site_fract_z
_atom_site_U_iso_or_equiv
_atom_site_adp_type
_atom_site_occupancy
_atom_site_symmetry_multiplicity
_atom_site_calc_flag
_atom_site_refinement_flags
_atom_site_disorder_assembly
_atom_site_disorder_group
C1 C 0.5802(6) 0.9895(5) 0.05012(14) 0.0140(6) Uani 1 1 d . . .
C2 C 0.6471(6) 0.7678(5) 0.08388(14) 0.0131(6) Uani 1 1 d . . .
H2 H 0.5351 0.6470 0.0632 0.016 Uiso 1 1 calc R . .
C3 C 0.5847(6) 0.7761(5) 0.15939(14) 0.0147(6) Uani 1 1 d . . .
H3 H 0.3870 0.7895 0.1659 0.018 Uiso 1 1 calc R . .
C4 C 0.6813(6) 0.5564(5) 0.19008(14) 0.0141(6) Uani 1 1 d . . .
O1A O 0.7497(4) 1.1001(4) 0.02176(10) 0.0180(5) Uani 1 1 d . . .
O1B O 0.3254(4) 1.0444(4) 0.05634(10) 0.0163(5) Uani 1 1 d . . .
H1 H 0.2927 1.1581 0.0327 0.024 Uiso 1 1 calc R . .
O2 O 0.9191(4) 0.7125(3) 0.07420(11) 0.0183(5) Uani 1 1 d . . .
H2A H 1.0093 0.8312 0.0707 0.027 Uiso 1 1 calc R . .
O3 O 0.7126(5) 0.9626(3) 0.18945(10) 0.0179(5) Uani 1 1 d . . .
H3A H 0.8328 0.9168 0.2155 0.027 Uiso 1 1 calc R . .
O4A O 0.8515(5) 0.5522(4) 0.23267(11) 0.0211(5) Uani 1 1 d . . .
O4B O 0.5593(5) 0.3815(3) 0.16352(11) 0.0205(5) Uani 1 1 d . . .
H4B H 0.6184 0.2626 0.1809 0.031 Uiso 1 1 calc R . .

loop_
_atom_site_aniso_label
_atom_site_aniso_U_11
_atom_site_aniso_U_22
_atom_site_aniso_U_33
_atom_site_aniso_U_23
_atom_site_aniso_U_13
_atom_site_aniso_U_12
C1 0.0161(14) 0.0167(15) 0.0093(12) -0.0018(11) -0.0040(11) -0.0019(13)
C2 0.0124(13) 0.0123(13) 0.0147(13) -0.0012(12) -0.0001(12) -0.0004(12)
C3 0.0167(14) 0.0127(13) 0.0146(13) -0.0005(11) -0.0009(12) 0.0006(13)
C4 0.0179(15) 0.0134(13) 0.0111(13) 0.0015(12) 0.0030(12) -0.0005(12)
O1A 0.0136(10) 0.0199(11) 0.0206(11) 0.0053(9) 0.0004(9) -0.0019(10)
O1B 0.0135(10) 0.0145(10) 0.0209(11) 0.0048(9) -0.0013(9) 0.0004(9)
O2 0.0161(10) 0.0146(10) 0.0241(11) 0.0043(9) 0.0037(9) 0.0030(9)
O3 0.0255(13) 0.0082(9) 0.0200(11) -0.0004(9) -0.0067(10) -0.0012(9)
O4A 0.0246(12) 0.0163(10) 0.0223(11) 0.0026(10) -0.0078(10) 0.0021(10)
O4B 0.0301(13) 0.0102(9) 0.0211(11) 0.0010(8) -0.0053(10) -0.0006(11)

loop_
_atom_type_symbol
_atom_type_description
_atom_type_scat_dispersion_real
_atom_type_scat_dispersion_imag
_atom_type_scat_source
C C 0.0033 0.0000 'International Tables Vol C Tables 4.2.6.8 and 6.1.1.4'
H H 0.0000 0.0000 'International Tables Vol C Tables 4.2.6.8 and 6.1.1.4'
O O 0.0106 0.0000 'International Tables Vol C Tables 4.2.6.8 and 6.1.1.4'

loop_
_geom_angle_atom_site_label_1
_geom_angle_atom_site_label_2
_geom_angle_atom_site_label_3
_geom_angle
_geom_angle_site_symmetry_1
_geom_angle_site_symmetry_3
O1A C1 O1B 125.8(3) . .
O1A C1 C2 121.6(3) . .
O1B C1 C2 112.7(2) . .
O2 C2 C1 110.7(2) . .
O2 C2 C3 109.7(2) . .
C1 C2 C3 111.3(2) . .
O2 C2 H2 108.4 . .
C1 C2 H2 108.4 . .
C3 C2 H2 108.4 . .
O3 C3 C4 110.9(2) . .
O3 C3 C2 110.5(2) . .
C4 C3 C2 107.7(2) . .
O3 C3 H3 109.3 . .
C4 C3 H3 109.3 . .
C2 C3 H3 109.3 . .
O4A C4 O4B 126.6(3) . .
O4A C4 C3 121.8(3) . .
O4B C4 C3 111.5(2) . .
C1 O1B H1 109.5 . .
C2 O2 H2A 109.5 . .
C3 O3 H3A 109.5 . .
C4 O4B H4B 109.5 . .

loop_
_geom_bond_atom_site_label_1
_geom_bond_atom_site_label_2
_geom_bond_distance
_geom_bond_site_symmetry_2
C1 O1A 1.213(3) .
C1 O1B 1.321(4) .
C1 C2 1.517(4) .
C2 O2 1.412(4) .
C2 C3 1.542(4) .
C2 H2 1.0000 .
C3 O3 1.413(3) .
C3 C4 1.520(4) .
C3 H3 1.0000 .
C4 O4A 1.204(3) .
C4 O4B 1.316(4) .
O1B H1 0.8400 .
O2 H2A 0.8400 .
O3 H3A 0.8400 .
O4B H4B 0.8400 .

loop_
_geom_hbond_atom_site_label_D
_geom_hbond_atom_site_label_H
_geom_hbond_atom_site_label_A
_geom_hbond_distance_DH
_geom_hbond_distance_HA
_geom_hbond_distance_DA
_geom_hbond_angle_DHA
_geom_hbond_site_symmetry_A
O3 H3A O4A 0.84 2.19 2.677(3) 116.6 .
O1B H1 O1A 0.84 1.81 2.653(3) 175.1 4_475
O2 H2A O1B 0.84 2.05 2.854(3) 161.2 1_655
O3 H3A O4A 0.84 2.05 2.731(3) 137.4 3_755
O4B H4B O3 0.84 1.85 2.654(3) 159.5 1_545
